data_2241376
loop_
_publ_author_name
'Mague, Joel T.'
'Mohamed, Shaaban K.'
'Akkurt, Mehmet'
'Younes, Sabry H. H.'
'Ahmed, Essam K.'
'Albayati, Mustafa R.'

_publ_section_title
;
 Crystal structure of
 (4-methoxyphenyl)[(4-methoxyphenyl)phosphonato]dioxidophosphate(1{-})
 2-amino-6-benzyl-3-ethoxycarbonyl-4,5,6,7-tetrahydrothieno[2,3-<i>c</i>]pyridin-6-ium
;
_journal_coeditor_code HB7549
_journal_issue 12
_journal_name_full 'Acta Crystallographica Section E'
_journal_page_first o997
_journal_page_last o998
_journal_paper_doi 10.1107/S2056989015022331
_journal_volume 71
_journal_year 2015
_chemical_formula_iupac 'C17 H21 N2 O2 S +, C14 H15 O7 P2 -'
_chemical_formula_moiety 'C17 H21 N2 O2 S, C14 H15 O7 P2'
_chemical_formula_sum 'C31 H36 N2 O9 P2 S'
_chemical_formula_weight 674.62
_chemical_name_systematic
;(4-Methoxyphenyl)[(4-methoxyphenyl)phosphonato]dioxidophosphate(1-)
2-amino-6-benzyl-3-ethoxycarbonyl-4,5,6,7-tetrahydrothieno[2,3-<i>c</i>]pyridin-6-ium
;
_space_group_crystal_system triclinic
_space_group_IT_number 2
_space_group_name_Hall '-P 1'
_space_group_name_H-M_alt 'P -1'
_symmetry_space_group_name_Hall '-P 1'
_symmetry_space_group_name_H-M 'P -1'
_atom_sites_solution_hydrogens mixed
_atom_sites_solution_primary direct
_atom_sites_solution_secondary difmap
_audit_creation_method SHELXL-2014/7
_cell_angle_alpha 107.099(2)
_cell_angle_beta 90.376(2)
_cell_angle_gamma 96.899(2)
_cell_formula_units_Z 4
_cell_length_a 12.443(2)
_cell_length_b 15.194(3)
_cell_length_c 17.856(3)
_cell_measurement_reflns_used 4184
_cell_measurement_temperature 150.(2)
_cell_measurement_theta_max 23.1193
_cell_measurement_theta_min 2.1735
_cell_volume 3200.1(10)
_computing_cell_refinement
;
<i>SAINT</i> (Bruker, 2015)
;
_computing_data_collection
;
<i>APEX2</i> (Bruker, 2015)
;
_computing_data_reduction
;
<i>SAINT</i> (Bruker, 2015)
;
_computing_molecular_graphics
;
<i>DIAMOND</i> (Brandenburg & Putz, 2012)
;
_computing_publication_material
;
<i>SHELXTL</i> (Sheldrick, 2008)
;
_computing_structure_refinement
;
<i>SHELXL2014/7</i> (Sheldrick, 2015b)
;
_computing_structure_solution
;
<i>SHELXT</i> (Sheldrick, 2015a)
;
_diffrn_ambient_temperature 150(2)
_diffrn_detector_area_resol_mean 8.3333
_diffrn_measured_fraction_theta_full 0.992
_diffrn_measured_fraction_theta_max 0.986
_diffrn_measurement_device_type 'Bruker SMART APEX CCD'
_diffrn_measurement_method '\f and \w scans'
_diffrn_radiation_monochromator graphite
_diffrn_radiation_type MoK\a
_diffrn_radiation_wavelength 0.71073
_diffrn_reflns_av_R_equivalents 0.0657
_diffrn_reflns_limit_h_max 15
_diffrn_reflns_limit_h_min -15
_diffrn_reflns_limit_k_max 19
_diffrn_reflns_limit_k_min -19
_diffrn_reflns_limit_l_max 22
_diffrn_reflns_limit_l_min -22
_diffrn_reflns_number 27878
_diffrn_reflns_theta_full 26.500
_diffrn_reflns_theta_max 26.862
_diffrn_reflns_theta_min 1.194
_exptl_absorpt_coefficient_mu 0.258
_exptl_absorpt_correction_T_max 0.98
_exptl_absorpt_correction_T_min 0.72
_exptl_absorpt_correction_type multi-scan
_exptl_absorpt_process_details
;
(<i>SADABS</i>; Bruker, 2015)
;
_exptl_crystal_colour 'pale yellow'
_exptl_crystal_density_diffrn 1.400
_exptl_crystal_density_method 'not measured'
_exptl_crystal_description 'thick plate'
_exptl_crystal_F_000 1416
_exptl_crystal_size_max 0.220
_exptl_crystal_size_mid 0.180
_exptl_crystal_size_min 0.091
_refine_diff_density_max 0.788
_refine_diff_density_min -0.370
_refine_ls_extinction_method none
_refine_ls_goodness_of_fit_ref 0.990
_refine_ls_hydrogen_treatment constr
_refine_ls_matrix_type full
_refine_ls_number_parameters 829
_refine_ls_number_reflns 13602
_refine_ls_number_restraints 41
_refine_ls_restrained_S_all 0.990
_refine_ls_R_factor_all 0.1392
_refine_ls_R_factor_gt 0.0644
_refine_ls_shift/su_max 0.001
_refine_ls_shift/su_mean 0.000
_refine_ls_structure_factor_coef Fsqd
_refine_ls_weighting_details 'w=1/[\s^2^(Fo^2^)+(0.0581P)^2^] where P=(Fo^2^+2Fc^2^)/3'
_refine_ls_weighting_scheme calc
_refine_ls_wR_factor_gt 0.1532
_refine_ls_wR_factor_ref 0.1825
_reflns_number_gt 6997
_reflns_number_total 13602
_reflns_threshold_expression 'I > 2\s(I)'
_cod_data_source_file hb7549sup1.cif
_cod_data_source_block I
_cod_original_cell_volume 3200.4(10)
_cod_database_code 2241376
_shelx_space_group_comment
;
The symmetry employed for this shelxl refinement is uniquely defined
by the following loop, which should always be used as a source of
symmetry information in preference to the above space-group names.
They are only intended as comments.
;
_shelx_estimated_absorpt_t_min 0.945
_shelx_estimated_absorpt_t_max 0.977

loop_
_space_group_symop_operation_xyz
'x, y, z'
'-x, -y, -z'

loop_
_atom_site_type_symbol
_atom_site_label
_atom_site_fract_x
_atom_site_fract_y
_atom_site_fract_z
_atom_site_U_iso_or_equiv
_atom_site_adp_type
_atom_site_calc_flag
_atom_site_occupancy
_atom_site_disorder_assembly
_atom_site_disorder_group
S S1 1.07706(7) 0.50558(7) 0.08459(6) 0.0360(3) Uani d 1 . .
O O1 1.0854(2) 0.19358(19) 0.02015(16) 0.0465(7) Uani d 1 . .
O O2 0.9462(2) 0.19527(18) 0.10000(16) 0.0439(7) Uani d 1 . .
N N1 0.8015(2) 0.51635(19) 0.20406(16) 0.0300(7) Uani d 1 . .
H H1N 0.7643 0.4944 0.1569 0.036 Uiso d 1 . .
N N2 1.1666(2) 0.3609(2) -0.00291(19) 0.0437(9) Uani d 1 . .
H H2N 1.1736 0.2997 -0.0127 0.052 Uiso d 1 . .
H H3N 1.2160 0.3993 -0.0197 0.052 Uiso d 1 . .
C C1 0.9083(3) 0.5581(3) 0.1841(2) 0.0333(9) Uani d 1 . .
H H1A 0.9496 0.5964 0.2327 0.040 Uiso calc 1 . .
H H1B 0.8969 0.5986 0.1511 0.040 Uiso calc 1 . .
C C2 0.9707(3) 0.4818(3) 0.1409(2) 0.0300(8) Uani d 1 . .
C C3 0.9516(3) 0.3923(3) 0.1375(2) 0.0299(8) Uani d 1 . .
C C4 0.8610(3) 0.3604(3) 0.1828(2) 0.0341(9) Uani d 1 . .
H H4A 0.8878 0.3199 0.2114 0.041 Uiso calc 1 . .
H H4B 0.8014 0.3233 0.1458 0.041 Uiso calc 1 . .
C C5 0.8184(3) 0.4415(3) 0.2406(2) 0.0376(9) Uani d 1 . .
H H5A 0.7488 0.4196 0.2598 0.045 Uiso calc 1 . .
H H5B 0.8704 0.4673 0.2862 0.045 Uiso calc 1 . .
C C6 1.0929(3) 0.3891(3) 0.0511(2) 0.0344(9) Uani d 1 . .
C C7 1.0226(3) 0.3359(3) 0.0857(2) 0.0303(8) Uani d 1 . .
C C8 1.0233(3) 0.2377(3) 0.0653(2) 0.0369(9) Uani d 1 . .
C C9 0.9420(4) 0.0952(3) 0.0803(3) 0.0546(12) Uani d 1 . .
H H9A 1.0127 0.0783 0.0932 0.066 Uiso calc 1 . .
H H9B 0.9244 0.0660 0.0235 0.066 Uiso calc 1 . .
C C10 0.8560(4) 0.0635(3) 0.1274(3) 0.0756(16) Uani d 1 . .
H H10A 0.8731 0.0948 0.1833 0.113 Uiso calc 1 . .
H H10B 0.8521 -0.0038 0.1174 0.113 Uiso calc 1 . .
H H10C 0.7861 0.0787 0.1126 0.113 Uiso calc 1 . .
C C11 0.7406(3) 0.5875(3) 0.2587(2) 0.0380(10) Uani d 1 . .
H H11A 0.6689 0.5569 0.2674 0.046 Uiso calc 1 . .
H H11B 0.7810 0.6123 0.3100 0.046 Uiso calc 1 . .
C C12 0.7246(3) 0.6668(3) 0.2269(2) 0.0368(9) Uani d 1 . .
C C13 0.6452(3) 0.6588(3) 0.1704(2) 0.0372(9) Uani d 1 . .
H H13 0.5989 0.6017 0.1511 0.045 Uiso calc 1 . .
C C14 0.6310(3) 0.7304(3) 0.1413(3) 0.0468(11) Uani d 1 . .
H H14 0.5764 0.7225 0.1016 0.056 Uiso calc 1 . .
C C15 0.6958(4) 0.8137(3) 0.1693(3) 0.0557(12) Uani d 1 . .
H H15 0.6852 0.8640 0.1498 0.067 Uiso calc 1 . .
C C16 0.7759(4) 0.8245(3) 0.2258(3) 0.0569(13) Uani d 1 . .
H H16 0.8212 0.8820 0.2451 0.068 Uiso calc 1 . .
C C17 0.7906(3) 0.7510(3) 0.2545(3) 0.0507(12) Uani d 1 . .
H H17 0.8463 0.7584 0.2933 0.061 Uiso calc 1 . .
P P1 0.81598(7) 0.39475(7) 0.47615(6) 0.0315(2) Uani d 1 . .
P P2 0.96529(8) 0.35871(7) 0.59016(6) 0.0327(3) Uani d 1 . .
O O3 0.5057(3) 0.0855(2) 0.2774(2) 0.0756(10) Uani d 1 . .
O O4 0.75980(18) 0.45926(17) 0.53820(13) 0.0344(6) Uani d 1 . .
O O5 0.88900(19) 0.43548(17) 0.42532(15) 0.0393(7) Uani d 1 . .
O O6 0.88713(19) 0.33499(17) 0.51380(14) 0.0378(6) Uani d 1 . .
O O7 0.9125(2) 0.41021(18) 0.66049(14) 0.0418(7) Uani d 1 . .
O O8 1.07342(19) 0.40236(18) 0.57105(16) 0.0457(7) Uani d 1 . .
H H8O 1.0923 0.4672 0.5723 0.055 Uiso d 1 . .
O O9 1.0373(2) -0.0103(2) 0.61561(18) 0.0569(8) Uani d 1 . .
C C18 0.9879(3) 0.2457(3) 0.5918(2) 0.0345(9) Uani d 1 . .
C C19 0.9199(3) 0.2000(3) 0.6350(2) 0.0461(11) Uani d 1 . .
H H19 0.8615 0.2289 0.6614 0.055 Uiso calc 1 . .
C C20 0.9370(3) 0.1143(3) 0.6394(3) 0.0504(11) Uani d 1 . .
H H20 0.8893 0.0835 0.6677 0.060 Uiso calc 1 . .
C C21 1.0242(3) 0.0721(3) 0.6025(2) 0.0429(10) Uani d 1 . .
C C22 1.0906(3) 0.1155(3) 0.5588(2) 0.0410(10) Uani d 1 . .
H H22 1.1488 0.0864 0.5323 0.049 Uiso calc 1 . .
C C23 1.0718(3) 0.2009(3) 0.5540(2) 0.0339(9) Uani d 1 . .
H H23 1.1179 0.2302 0.5237 0.041 Uiso calc 1 . .
C C24 1.1275(4) -0.0550(3) 0.5836(3) 0.0610(13) Uani d 1 . .
H H24A 1.1245 -0.0675 0.5266 0.091 Uiso calc 1 . .
H H24B 1.1258 -0.1136 0.5964 0.091 Uiso calc 1 . .
H H24C 1.1947 -0.0147 0.6059 0.091 Uiso calc 1 . .
C C25 0.7237(3) 0.3029(3) 0.4153(2) 0.0334(9) Uani d 1 . .
C C26 0.6180(3) 0.2900(3) 0.4363(2) 0.0451(11) Uani d 1 . .
H H26 0.5963 0.3311 0.4833 0.054 Uiso calc 1 . .
C C27 0.5422(3) 0.2197(3) 0.3916(3) 0.0522(12) Uani d 1 . .
H H27 0.4695 0.2134 0.4072 0.063 Uiso calc 1 . .
C C28 0.5735(3) 0.1597(3) 0.3251(3) 0.0548(12) Uani d 1 . .
C C29 0.6787(4) 0.1706(3) 0.3021(3) 0.0616(14) Uani d 1 . .
H H29 0.7002 0.1285 0.2555 0.074 Uiso calc 1 . .
C C30 0.7522(3) 0.2416(3) 0.3460(2) 0.0474(11) Uani d 1 . .
H H30 0.8239 0.2492 0.3288 0.057 Uiso calc 1 . .
C C31 0.3922(4) 0.0854(4) 0.2906(4) 0.108(2) Uani d 1 . .
H H31A 0.3779 0.0784 0.3426 0.162 Uiso calc 1 . .
H H31B 0.3511 0.0336 0.2504 0.162 Uiso calc 1 . .
H H31C 0.3698 0.1441 0.2878 0.162 Uiso calc 1 . .
S S2 0.43158(8) 0.51072(7) 0.58904(6) 0.0405(3) Uani d 1 . .
O O10 0.3239(2) 0.1999(2) 0.50801(18) 0.0556(8) Uani d 1 . .
O O11 0.4524(2) 0.1951(2) 0.5948(2) 0.0628(9) Uani d 1 . .
N N3 0.2994(2) 0.3718(3) 0.49185(19) 0.0486(9) Uani d 1 . .
H H4N 0.2665 0.4166 0.4799 0.058 Uiso d 1 . .
H H5N 0.2806 0.3092 0.4787 0.058 Uiso d 1 . .
N N4 0.7141(2) 0.5064(2) 0.69929(17) 0.0321(7) Uani d 1 . .
H H6N 0.7525 0.4945 0.6550 0.038 Uiso d 1 . .
C C32 0.6186(3) 0.5523(3) 0.6876(2) 0.0354(9) Uani d 1 . .
H H32A 0.6394 0.5975 0.6584 0.042 Uiso calc 1 . .
H H32B 0.5928 0.5864 0.7391 0.042 Uiso calc 1 . .
C C33 0.5300(3) 0.4802(3) 0.6427(2) 0.0324(9) Uani d 1 . .
C C34 0.5221(3) 0.3891(3) 0.6331(2) 0.0330(9) Uani d 1 . .
C C35 0.6067(3) 0.3500(3) 0.6690(2) 0.0392(10) Uani d 1 . .
H H35A 0.6507 0.3152 0.6272 0.047 Uiso calc 1 . .
H H35B 0.5708 0.3058 0.6951 0.047 Uiso calc 1 . .
C C36 0.6806(3) 0.4253(3) 0.7285(2) 0.0378(10) Uani d 1 . .
H H36A 0.6424 0.4462 0.7779 0.045 Uiso calc 1 . .
H H36B 0.7459 0.3994 0.7402 0.045 Uiso calc 1 . .
C C37 0.3792(3) 0.3946(3) 0.5479(2) 0.0367(9) Uani d 1 . .
C C38 0.4325(3) 0.3380(3) 0.5790(2) 0.0354(9) Uani d 1 . .
C C39 0.3967(3) 0.2406(3) 0.5566(3) 0.0465(11) Uani d 1 . .
C C40 0.4057(10) 0.1022(6) 0.5965(10) 0.064(3) Uani d 0.539(18) A 1
H H40A 0.3314 0.1048 0.6158 0.077 Uiso calc 0.539(18) A 1
H H40B 0.4008 0.0590 0.5425 0.077 Uiso calc 0.539(18) A 1
C C41 0.4690(15) 0.0685(15) 0.6453(11) 0.105(5) Uani d 0.539(18) A 1
H H41A 0.4358 0.0066 0.6452 0.157 Uiso calc 0.539(18) A 1
H H41B 0.5422 0.0648 0.6258 0.157 Uiso calc 0.539(18) A 1
H H41C 0.4729 0.1106 0.6989 0.157 Uiso calc 0.539(18) A 1
C C40A 0.4284(13) 0.0939(4) 0.5608(10) 0.064(3) Uani d 0.461(18) A 2
H H40C 0.3503 0.0732 0.5631 0.077 Uiso calc 0.461(18) A 2
H H40D 0.4492 0.0743 0.5055 0.077 Uiso calc 0.461(18) A 2
C C41A 0.4914(17) 0.0572(17) 0.6077(13) 0.105(5) Uani d 0.461(18) A 2
H H41D 0.4797 -0.0107 0.5885 0.157 Uiso calc 0.461(18) A 2
H H41E 0.5682 0.0791 0.6050 0.157 Uiso calc 0.461(18) A 2
H H41F 0.4700 0.0779 0.6622 0.157 Uiso calc 0.461(18) A 2
C C42 0.7991(3) 0.5739(3) 0.7553(2) 0.0352(9) Uani d 1 . .
H H42A 0.7695 0.5932 0.8082 0.042 Uiso calc 1 . .
H H42B 0.8630 0.5421 0.7589 0.042 Uiso calc 1 . .
C C43 0.8340(3) 0.6581(3) 0.7306(2) 0.0318(9) Uani d 1 . .
C C44 0.8986(3) 0.6526(3) 0.6664(2) 0.0359(9) Uani d 1 . .
H H44 0.9210 0.5947 0.6384 0.043 Uiso calc 1 . .
C C45 0.9305(3) 0.7302(3) 0.6430(2) 0.0442(11) Uani d 1 . .
H H45 0.9744 0.7253 0.5990 0.053 Uiso calc 1 . .
C C46 0.8991(3) 0.8145(3) 0.6830(3) 0.0516(12) Uani d 1 . .
H H46 0.9199 0.8679 0.6666 0.062 Uiso calc 1 . .
C C47 0.8363(3) 0.8202(3) 0.7480(3) 0.0527(12) Uani d 1 . .
H H47 0.8152 0.8782 0.7768 0.063 Uiso calc 1 . .
C C48 0.8045(3) 0.7425(3) 0.7710(3) 0.0480(11) Uani d 1 . .
H H48 0.7616 0.7476 0.8155 0.058 Uiso calc 1 . .
P P3 0.65068(8) 0.41361(7) -0.02081(6) 0.0346(3) Uani d 1 . .
P P4 0.51268(8) 0.36322(8) 0.10008(6) 0.0396(3) Uani d 1 . .
O O12 0.3630(5) -0.0312(3) 0.0713(7) 0.076(2) Uani d 0.82(2) B 1
O O12A 0.349(2) -0.0292(9) 0.041(2) 0.076(2) Uani d 0.18(2) B 2
O O13 0.5969(2) 0.4040(2) 0.16197(16) 0.0590(9) Uani d 1 . .
O O14 0.4091(2) 0.4079(2) 0.10712(18) 0.0581(9) Uani d 1 . .
H H14O 0.4041 0.4601 0.0861 0.070 Uiso d 1 . .
O O15 0.5546(2) 0.3624(2) 0.01597(15) 0.0497(8) Uani d 1 . .
O O16 0.5953(2) 0.45006(19) -0.07756(16) 0.0482(7) Uani d 1 . .
O O17 0.72531(19) 0.47797(17) 0.04102(14) 0.0401(7) Uani d 1 . .
O O18 0.8492(3) 0.0875(2) -0.20452(18) 0.0606(9) Uani d 1 . .
C C49 0.4671(3) 0.2452(3) 0.0909(2) 0.0446(10) Uani d 1 . .
C C50 0.3649(3) 0.2030(3) 0.0589(2) 0.0502(11) Uani d 1 . .
H H50 0.3176 0.2384 0.0416 0.060 Uiso calc 1 . .
C C51 0.3306(4) 0.1113(3) 0.0518(3) 0.0626(14) Uani d 1 . .
H H51 0.2600 0.0839 0.0306 0.075 Uiso calc 1 . .
C C52 0.3998(4) 0.0598(3) 0.0759(3) 0.0643(14) Uani d 1 . .
C C53 0.5025(4) 0.1000(4) 0.1085(3) 0.0756(16) Uani d 1 . .
H H53 0.5499 0.0642 0.1252 0.091 Uiso calc 1 . .
C C54 0.5344(4) 0.1923(3) 0.1162(3) 0.0635(14) Uani d 1 . .
H H54 0.6039 0.2203 0.1393 0.076 Uiso calc 1 . .
C C55 0.4393(10) -0.0872(6) 0.0903(8) 0.079(3) Uani d 0.82(2) B 1
H H55A 0.4026 -0.1497 0.0847 0.118 Uiso calc 0.82(2) B 1
H H55B 0.4992 -0.0910 0.0546 0.118 Uiso calc 0.82(2) B 1
H H55C 0.4677 -0.0587 0.1445 0.118 Uiso calc 0.82(2) B 1
C C55A 0.398(4) -0.1063(10) 0.052(3) 0.079(3) Uani d 0.18(2) B 2
H H55D 0.3534 -0.1647 0.0242 0.118 Uiso calc 0.18(2) B 2
H H55E 0.4709 -0.1059 0.0326 0.118 Uiso calc 0.18(2) B 2
H H55F 0.4013 -0.1004 0.1086 0.118 Uiso calc 0.18(2) B 2
C C56 0.7129(3) 0.3193(3) -0.0772(2) 0.0334(9) Uani d 1 . .
C C57 0.7997(3) 0.2912(3) -0.0458(2) 0.0492(11) Uani d 1 . .
H H57 0.8264 0.3247 0.0060 0.059 Uiso calc 1 . .
C C58 0.8488(4) 0.2162(3) -0.0871(3) 0.0546(12) Uani d 1 . .
H H58 0.9098 0.1996 -0.0647 0.065 Uiso calc 1 . .
C C59 0.8091(3) 0.1660(3) -0.1607(3) 0.0460(11) Uani d 1 . .
C C60 0.7253(3) 0.1931(3) -0.1958(3) 0.0502(11) Uani d 1 . .
H H60 0.7010 0.1602 -0.2482 0.060 Uiso calc 1 . .
C C61 0.6770(3) 0.2689(3) -0.1535(2) 0.0453(11) Uani d 1 . .
H H61 0.6180 0.2869 -0.1771 0.054 Uiso calc 1 . .
C C62 0.9472(4) 0.0671(4) -0.1766(3) 0.0776(16) Uani d 1 . .
H H62A 1.0019 0.1219 -0.1659 0.116 Uiso calc 1 . .
H H62B 0.9729 0.0153 -0.2163 0.116 Uiso calc 1 . .
H H62C 0.9347 0.0501 -0.1282 0.116 Uiso calc 1 . .

loop_
_atom_site_aniso_label
_atom_site_aniso_U_11
_atom_site_aniso_U_22
_atom_site_aniso_U_33
_atom_site_aniso_U_12
_atom_site_aniso_U_13
_atom_site_aniso_U_23
S1 0.0297(5) 0.0417(6) 0.0369(6) -0.0015(4) 0.0015(4) 0.0143(5)
O1 0.0394(16) 0.0458(18) 0.0550(19) 0.0107(14) 0.0074(14) 0.0139(15)
O2 0.0444(17) 0.0361(17) 0.0517(18) 0.0035(13) 0.0110(14) 0.0142(14)
N1 0.0309(16) 0.0327(18) 0.0236(17) 0.0047(13) 0.0015(13) 0.0037(14)
N2 0.0314(18) 0.048(2) 0.051(2) 0.0002(16) 0.0116(16) 0.0151(18)
C1 0.0270(19) 0.035(2) 0.037(2) -0.0014(16) -0.0005(16) 0.0126(18)
C2 0.0240(18) 0.039(2) 0.026(2) 0.0007(16) -0.0005(15) 0.0096(17)
C3 0.0253(19) 0.037(2) 0.026(2) 0.0004(16) -0.0018(16) 0.0089(17)
C4 0.034(2) 0.034(2) 0.036(2) 0.0030(17) 0.0009(17) 0.0139(19)
C5 0.037(2) 0.040(2) 0.036(2) 0.0028(18) 0.0026(18) 0.0134(19)
C6 0.027(2) 0.043(2) 0.032(2) -0.0007(17) -0.0028(17) 0.0117(19)
C7 0.0279(19) 0.032(2) 0.030(2) 0.0034(16) -0.0028(16) 0.0078(17)
C8 0.029(2) 0.048(3) 0.034(2) 0.0037(19) -0.0006(18) 0.013(2)
C9 0.062(3) 0.038(3) 0.066(3) 0.007(2) 0.014(2) 0.019(2)
C10 0.077(4) 0.055(3) 0.099(4) 0.008(3) 0.022(3) 0.030(3)
C11 0.034(2) 0.043(2) 0.034(2) 0.0089(18) 0.0067(18) 0.0064(19)
C12 0.035(2) 0.037(2) 0.033(2) 0.0039(18) 0.0015(18) 0.0013(19)
C13 0.027(2) 0.040(2) 0.039(2) 0.0028(17) -0.0007(18) 0.0030(19)
C14 0.037(2) 0.051(3) 0.047(3) 0.006(2) -0.009(2) 0.008(2)
C15 0.053(3) 0.056(3) 0.062(3) 0.012(2) -0.007(2) 0.023(3)
C16 0.053(3) 0.039(3) 0.071(3) -0.007(2) -0.018(2) 0.011(2)
C17 0.046(3) 0.042(3) 0.056(3) 0.002(2) -0.018(2) 0.004(2)
P1 0.0279(5) 0.0380(6) 0.0283(6) 0.0013(4) 0.0033(4) 0.0104(5)
P2 0.0284(5) 0.0374(6) 0.0313(6) 0.0006(4) -0.0003(4) 0.0098(5)
O3 0.056(2) 0.067(2) 0.082(3) -0.0112(17) -0.0132(18) -0.006(2)
O4 0.0329(14) 0.0387(15) 0.0296(15) 0.0043(12) 0.0023(11) 0.0073(12)
O5 0.0403(15) 0.0363(16) 0.0406(16) -0.0009(12) 0.0136(12) 0.0124(13)
O6 0.0369(15) 0.0428(16) 0.0299(15) 0.0093(12) -0.0099(11) 0.0038(12)
O7 0.0520(17) 0.0471(17) 0.0269(15) 0.0148(13) 0.0062(12) 0.0084(13)
O8 0.0289(14) 0.0345(16) 0.074(2) -0.0029(12) 0.0070(14) 0.0202(15)
O9 0.062(2) 0.0410(18) 0.073(2) 0.0013(15) -0.0035(17) 0.0273(17)
C18 0.027(2) 0.042(2) 0.034(2) -0.0042(17) -0.0038(17) 0.0131(19)
C19 0.048(3) 0.049(3) 0.048(3) 0.004(2) 0.011(2) 0.024(2)
C20 0.048(3) 0.052(3) 0.057(3) 0.000(2) 0.010(2) 0.028(2)
C21 0.042(2) 0.037(2) 0.049(3) -0.0031(19) -0.007(2) 0.015(2)
C22 0.035(2) 0.038(2) 0.047(3) 0.0054(19) 0.0002(19) 0.008(2)
C23 0.032(2) 0.037(2) 0.031(2) -0.0003(17) -0.0016(17) 0.0086(18)
C24 0.060(3) 0.043(3) 0.082(4) 0.007(2) -0.006(3) 0.023(3)
C25 0.030(2) 0.039(2) 0.033(2) 0.0075(17) -0.0016(17) 0.0126(19)
C26 0.039(2) 0.054(3) 0.037(2) -0.002(2) 0.0070(19) 0.007(2)
C27 0.037(2) 0.052(3) 0.061(3) -0.005(2) 0.002(2) 0.012(3)
C28 0.038(3) 0.047(3) 0.065(3) -0.001(2) -0.012(2) -0.001(3)
C29 0.052(3) 0.066(3) 0.049(3) 0.011(2) -0.003(2) -0.012(3)
C30 0.033(2) 0.059(3) 0.041(3) 0.005(2) 0.0021(19) 0.002(2)
C31 0.048(3) 0.093(5) 0.148(6) -0.011(3) -0.036(4) -0.009(4)
S2 0.0326(5) 0.0500(7) 0.0409(6) 0.0071(5) 0.0018(4) 0.0157(5)
O10 0.0359(17) 0.0538(19) 0.069(2) -0.0069(14) -0.0044(15) 0.0118(17)
O11 0.0513(19) 0.0429(19) 0.093(3) -0.0065(15) -0.0149(18) 0.0240(18)
N3 0.0350(19) 0.060(2) 0.051(2) 0.0039(17) -0.0044(17) 0.0177(19)
N4 0.0273(16) 0.0392(19) 0.0274(17) 0.0012(14) 0.0036(13) 0.0073(15)
C32 0.035(2) 0.040(2) 0.031(2) 0.0056(18) 0.0025(17) 0.0105(19)
C33 0.0243(19) 0.047(3) 0.026(2) 0.0040(17) 0.0053(16) 0.0110(18)
C34 0.0242(19) 0.045(3) 0.031(2) 0.0038(17) 0.0115(16) 0.0134(19)
C35 0.035(2) 0.040(2) 0.044(3) -0.0011(18) 0.0030(19) 0.017(2)
C36 0.039(2) 0.045(2) 0.033(2) 0.0029(19) 0.0047(18) 0.018(2)
C37 0.0218(19) 0.052(3) 0.036(2) 0.0009(18) 0.0056(17) 0.014(2)
C38 0.025(2) 0.041(2) 0.038(2) 0.0003(17) 0.0081(17) 0.0108(19)
C39 0.029(2) 0.052(3) 0.058(3) 0.001(2) 0.006(2) 0.017(2)
C40 0.068(4) 0.050(3) 0.075(6) 0.000(3) -0.002(4) 0.023(4)
C41 0.120(7) 0.082(6) 0.121(11) -0.001(5) -0.017(8) 0.050(8)
C40A 0.068(4) 0.050(3) 0.075(6) 0.000(3) -0.002(4) 0.023(4)
C41A 0.120(7) 0.082(6) 0.121(11) -0.001(5) -0.017(8) 0.050(8)
C42 0.030(2) 0.042(2) 0.028(2) 0.0026(17) -0.0011(17) 0.0032(18)
C43 0.0256(19) 0.038(2) 0.030(2) 0.0041(17) 0.0022(16) 0.0080(18)
C44 0.028(2) 0.037(2) 0.038(2) 0.0008(17) 0.0004(17) 0.0041(19)
C45 0.033(2) 0.054(3) 0.042(3) -0.007(2) 0.0002(19) 0.014(2)
C46 0.046(3) 0.047(3) 0.061(3) -0.007(2) 0.005(2) 0.019(2)
C47 0.046(3) 0.043(3) 0.064(3) 0.006(2) 0.008(2) 0.009(2)
C48 0.039(2) 0.050(3) 0.049(3) 0.002(2) 0.011(2) 0.008(2)
P3 0.0269(5) 0.0370(6) 0.0379(6) -0.0002(4) 0.0000(4) 0.0097(5)
P4 0.0383(6) 0.0457(7) 0.0347(6) 0.0015(5) 0.0038(5) 0.0134(5)
O12 0.089(3) 0.050(2) 0.087(6) -0.009(2) 0.035(3) 0.024(2)
O12A 0.089(3) 0.050(2) 0.087(6) -0.009(2) 0.035(3) 0.024(2)
O13 0.068(2) 0.064(2) 0.0386(17) -0.0166(16) -0.0178(15) 0.0158(16)
O14 0.0464(18) 0.062(2) 0.079(2) 0.0203(15) 0.0286(16) 0.0361(18)
O15 0.0375(16) 0.067(2) 0.0301(15) -0.0156(14) 0.0085(12) 0.0002(14)
O16 0.0505(17) 0.0493(18) 0.0469(18) 0.0084(14) -0.0053(14) 0.0170(15)
O17 0.0366(15) 0.0414(16) 0.0359(16) -0.0056(12) 0.0015(12) 0.0057(13)
O18 0.061(2) 0.054(2) 0.059(2) 0.0113(16) 0.0069(17) 0.0026(17)
C49 0.043(2) 0.045(3) 0.045(3) -0.001(2) 0.004(2) 0.014(2)
C50 0.038(2) 0.061(3) 0.052(3) 0.005(2) 0.008(2) 0.017(2)
C51 0.048(3) 0.048(3) 0.082(4) -0.007(2) 0.017(3) 0.009(3)
C52 0.064(3) 0.044(3) 0.081(4) -0.003(3) 0.030(3) 0.016(3)
C53 0.061(3) 0.063(4) 0.114(5) 0.001(3) 0.006(3) 0.046(3)
C54 0.046(3) 0.063(3) 0.092(4) 0.004(2) -0.002(3) 0.041(3)
C55 0.096(6) 0.048(4) 0.095(7) 0.004(4) 0.034(5) 0.025(4)
C55A 0.096(6) 0.048(4) 0.095(7) 0.004(4) 0.034(5) 0.025(4)
C56 0.029(2) 0.037(2) 0.031(2) -0.0015(17) 0.0000(17) 0.0065(18)
C57 0.052(3) 0.046(3) 0.043(3) 0.010(2) -0.012(2) 0.000(2)
C58 0.058(3) 0.051(3) 0.053(3) 0.019(2) -0.012(2) 0.008(2)
C59 0.049(3) 0.044(3) 0.043(3) 0.009(2) 0.005(2) 0.009(2)
C60 0.050(3) 0.051(3) 0.042(3) 0.001(2) -0.002(2) 0.004(2)
C61 0.039(2) 0.057(3) 0.039(3) 0.001(2) -0.0034(19) 0.016(2)
C62 0.081(4) 0.060(3) 0.083(4) 0.025(3) -0.007(3) 0.002(3)

loop_
_atom_type_symbol
_atom_type_description
_atom_type_scat_dispersion_real
_atom_type_scat_dispersion_imag
_atom_type_scat_source
C C 0.0033 0.0016 'International Tables Vol C Tables 4.2.6.8 and 6.1.1.4'
H H 0.0000 0.0000 'International Tables Vol C Tables 4.2.6.8 and 6.1.1.4'
N N 0.0061 0.0033 'International Tables Vol C Tables 4.2.6.8 and 6.1.1.4'
O O 0.0106 0.0060 'International Tables Vol C Tables 4.2.6.8 and 6.1.1.4'
S S 0.1246 0.1234 'International Tables Vol C Tables 4.2.6.8 and 6.1.1.4'
P P 0.1023 0.0942 'International Tables Vol C Tables 4.2.6.8 and 6.1.1.4'

loop_
_geom_angle_atom_site_label_1
_geom_angle_atom_site_label_2
_geom_angle_atom_site_label_3
_geom_angle
C6 S1 C2 90.77(18)
C8 O2 C9 115.5(3)
C1 N1 C5 109.7(3)
C1 N1 C11 112.5(3)
C5 N1 C11 109.6(3)
C1 N1 H1N 103.2
C5 N1 H1N 113.2
C11 N1 H1N 108.6
C6 N2 H2N 112.5
C6 N2 H3N 125.1
H2N N2 H3N 120.9
N1 C1 C2 109.0(3)
N1 C1 H1A 109.9
C2 C1 H1A 109.9
N1 C1 H1B 109.9
C2 C1 H1B 109.9
H1A C1 H1B 108.3
C3 C2 C1 127.0(3)
C3 C2 S1 113.3(3)
C1 C2 S1 119.7(3)
C2 C3 C7 112.6(3)
C2 C3 C4 119.7(3)
C7 C3 C4 127.6(3)
C3 C4 C5 111.5(3)
C3 C4 H4A 109.3
C5 C4 H4A 109.3
C3 C4 H4B 109.3
C5 C4 H4B 109.3
H4A C4 H4B 108.0
N1 C5 C4 111.6(3)
N1 C5 H5A 109.3
C4 C5 H5A 109.3
N1 C5 H5B 109.3
C4 C5 H5B 109.3
H5A C5 H5B 108.0
N2 C6 C7 128.6(4)
N2 C6 S1 119.4(3)
C7 C6 S1 111.9(3)
C6 C7 C8 120.3(3)
C6 C7 C3 111.3(3)
C8 C7 C3 128.4(3)
O1 C8 O2 121.5(4)
O1 C8 C7 125.3(4)
O2 C8 C7 113.2(3)
O2 C9 C10 106.6(4)
O2 C9 H9A 110.4
C10 C9 H9A 110.4
O2 C9 H9B 110.4
C10 C9 H9B 110.4
H9A C9 H9B 108.6
C9 C10 H10A 109.5
C9 C10 H10B 109.5
H10A C10 H10B 109.5
C9 C10 H10C 109.5
H10A C10 H10C 109.5
H10B C10 H10C 109.5
C12 C11 N1 112.5(3)
C12 C11 H11A 109.1
N1 C11 H11A 109.1
C12 C11 H11B 109.1
N1 C11 H11B 109.1
H11A C11 H11B 107.8
C13 C12 C17 118.0(4)
C13 C12 C11 121.8(3)
C17 C12 C11 120.2(4)
C14 C13 C12 121.8(4)
C14 C13 H13 119.1
C12 C13 H13 119.1
C13 C14 C15 120.0(4)
C13 C14 H14 120.0
C15 C14 H14 120.0
C14 C15 C16 119.9(4)
C14 C15 H15 120.1
C16 C15 H15 120.1
C15 C16 C17 119.8(4)
C15 C16 H16 120.1
C17 C16 H16 120.1
C16 C17 C12 120.5(4)
C16 C17 H17 119.7
C12 C17 H17 119.7
O4 P1 O5 117.86(15)
O4 P1 O6 110.63(14)
O5 P1 O6 106.79(14)
O4 P1 C25 111.79(16)
O5 P1 C25 108.85(16)
O6 P1 C25 99.20(15)
O7 P2 O8 117.93(16)
O7 P2 O6 111.01(14)
O8 P2 O6 107.02(15)
O7 P2 C18 113.03(16)
O8 P2 C18 104.90(16)
O6 P2 C18 101.47(15)
C28 O3 C31 116.2(4)
P2 O6 P1 134.33(17)
P2 O8 H8O 126.4
C21 O9 C24 118.3(3)
C23 C18 C19 117.7(4)
C23 C18 P2 123.1(3)
C19 C18 P2 119.2(3)
C20 C19 C18 120.7(4)
C20 C19 H19 119.6
C18 C19 H19 119.6
C19 C20 C21 120.2(4)
C19 C20 H20 119.9
C21 C20 H20 119.9
O9 C21 C22 125.4(4)
O9 C21 C20 114.9(4)
C22 C21 C20 119.7(4)
C23 C22 C21 119.5(4)
C23 C22 H22 120.3
C21 C22 H22 120.3
C22 C23 C18 122.1(4)
C22 C23 H23 119.0
C18 C23 H23 119.0
O9 C24 H24A 109.5
O9 C24 H24B 109.5
H24A C24 H24B 109.5
O9 C24 H24C 109.5
H24A C24 H24C 109.5
H24B C24 H24C 109.5
C26 C25 C30 117.0(4)
C26 C25 P1 119.7(3)
C30 C25 P1 123.3(3)
C25 C26 C27 122.6(4)
C25 C26 H26 118.7
C27 C26 H26 118.7
C28 C27 C26 118.9(4)
C28 C27 H27 120.6
C26 C27 H27 120.6
C27 C28 C29 120.1(4)
C27 C28 O3 123.8(4)
C29 C28 O3 116.1(4)
C30 C29 C28 120.3(4)
C30 C29 H29 119.8
C28 C29 H29 119.8
C29 C30 C25 121.1(4)
C29 C30 H30 119.5
C25 C30 H30 119.5
O3 C31 H31A 109.5
O3 C31 H31B 109.5
H31A C31 H31B 109.5
O3 C31 H31C 109.5
H31A C31 H31C 109.5
H31B C31 H31C 109.5
C33 S2 C37 90.99(19)
C39 O11 C40 118.9(5)
C39 O11 C40A 111.8(6)
C37 N3 H4N 120.6
C37 N3 H5N 107.5
H4N N3 H5N 130.9
C36 N4 C32 110.9(3)
C36 N4 C42 110.0(3)
C32 N4 C42 111.4(3)
C36 N4 H6N 115.8
C32 N4 H6N 109.4
C42 N4 H6N 98.9
N4 C32 C33 109.2(3)
N4 C32 H32A 109.8
C33 C32 H32A 109.8
N4 C32 H32B 109.8
C33 C32 H32B 109.8
H32A C32 H32B 108.3
C34 C33 C32 126.3(3)
C34 C33 S2 113.5(3)
C32 C33 S2 119.9(3)
C33 C34 C38 111.8(3)
C33 C34 C35 120.4(3)
C38 C34 C35 127.5(4)
C34 C35 C36 112.0(3)
C34 C35 H35A 109.2
C36 C35 H35A 109.2
C34 C35 H35B 109.2
C36 C35 H35B 109.2
H35A C35 H35B 107.9
N4 C36 C35 111.7(3)
N4 C36 H36A 109.3
C35 C36 H36A 109.3
N4 C36 H36B 109.3
C35 C36 H36B 109.3
H36A C36 H36B 107.9
N3 C37 C38 129.5(4)
N3 C37 S2 119.5(3)
C38 C37 S2 111.0(3)
C37 C38 C39 119.5(4)
C37 C38 C34 112.6(3)
C39 C38 C34 127.9(4)
O10 C39 O11 121.5(4)
O10 C39 C38 125.7(4)
O11 C39 C38 112.8(4)
C41 C40 O11 111.5(11)
C41 C40 H40A 109.3
O11 C40 H40A 109.3
C41 C40 H40B 109.3
O11 C40 H40B 109.3
H40A C40 H40B 108.0
C40 C41 H41A 109.5
C40 C41 H41B 109.5
H41A C41 H41B 109.5
C40 C41 H41C 109.5
H41A C41 H41C 109.5
H41B C41 H41C 109.5
C41A C40A O11 104.6(13)
C41A C40A H40C 110.8
O11 C40A H40C 110.8
C41A C40A H40D 110.8
O11 C40A H40D 110.8
H40C C40A H40D 108.9
C40A C41A H41D 109.5
C40A C41A H41E 109.5
H41D C41A H41E 109.5
C40A C41A H41F 109.5
H41D C41A H41F 109.5
H41E C41A H41F 109.5
C43 C42 N4 112.7(3)
C43 C42 H42A 109.1
N4 C42 H42A 109.1
C43 C42 H42B 109.1
N4 C42 H42B 109.1
H42A C42 H42B 107.8
C48 C43 C44 118.6(4)
C48 C43 C42 120.8(3)
C44 C43 C42 120.6(3)
C45 C44 C43 120.8(4)
C45 C44 H44 119.6
C43 C44 H44 119.6
C46 C45 C44 120.3(4)
C46 C45 H45 119.8
C44 C45 H45 119.8
C45 C46 C47 118.8(4)
C45 C46 H46 120.6
C47 C46 H46 120.6
C48 C47 C46 120.6(4)
C48 C47 H47 119.7
C46 C47 H47 119.7
C43 C48 C47 120.8(4)
C43 C48 H48 119.6
C47 C48 H48 119.6
O17 P3 O16 119.32(16)
O17 P3 O15 111.18(15)
O16 P3 O15 104.61(16)
O17 P3 C56 111.96(16)
O16 P3 C56 106.39(17)
O15 P3 C56 101.71(16)
O13 P4 O14 117.31(19)
O13 P4 O15 112.12(16)
O14 P4 O15 105.06(17)
O13 P4 C49 112.75(19)
O14 P4 C49 103.79(18)
O15 P4 C49 104.65(18)
C52 O12 C55 118.2(5)
C52 O12A C55A 118.3(8)
P4 O14 H14O 120.0
P4 O15 P3 138.67(18)
C59 O18 C62 117.2(4)
C54 C49 C50 118.1(4)
C54 C49 P4 119.8(3)
C50 C49 P4 122.1(3)
C51 C50 C49 121.6(4)
C51 C50 H50 119.2
C49 C50 H50 119.2
C50 C51 C52 119.1(5)
C50 C51 H51 120.4
C52 C51 H51 120.4
C51 C52 O12 118.6(6)
C51 C52 O12A 100.8(14)
C51 C52 C53 120.8(5)
O12 C52 C53 120.4(6)
O12A C52 C53 136.3(14)
C54 C53 C52 119.0(5)
C54 C53 H53 120.5
C52 C53 H53 120.5
C53 C54 C49 121.3(5)
C53 C54 H54 119.4
C49 C54 H54 119.4
O12 C55 H55A 109.5
O12 C55 H55B 109.5
H55A C55 H55B 109.5
O12 C55 H55C 109.5
H55A C55 H55C 109.5
H55B C55 H55C 109.5
O12A C55A H55D 109.5
O12A C55A H55E 109.5
H55D C55A H55E 109.5
O12A C55A H55F 109.5
H55D C55A H55F 109.5
H55E C55A H55F 109.5
C57 C56 C61 117.1(4)
C57 C56 P3 120.2(3)
C61 C56 P3 122.6(3)
C58 C57 C56 122.1(4)
C58 C57 H57 119.0
C56 C57 H57 119.0
C59 C58 C57 119.4(4)
C59 C58 H58 120.3
C57 C58 H58 120.3
C58 C59 O18 123.4(4)
C58 C59 C60 120.7(4)
O18 C59 C60 115.8(4)
C59 C60 C61 119.0(4)
C59 C60 H60 120.5
C61 C60 H60 120.5
C60 C61 C56 121.4(4)
C60 C61 H61 119.3
C56 C61 H61 119.3
O18 C62 H62A 109.5
O18 C62 H62B 109.5
H62A C62 H62B 109.5
O18 C62 H62C 109.5
H62A C62 H62C 109.5
H62B C62 H62C 109.5

loop_
_geom_bond_atom_site_label_1
_geom_bond_atom_site_label_2
_geom_bond_distance
S1 C6 1.730(4)
S1 C2 1.735(3)
O1 C8 1.229(4)
O2 C8 1.347(4)
O2 C9 1.451(5)
N1 C1 1.494(4)
N1 C5 1.502(4)
N1 C11 1.511(4)
N1 H1N 0.9100
N2 C6 1.348(4)
N2 H2N 0.9100
N2 H3N 0.9101
C1 C2 1.497(5)
C1 H1A 0.9900
C1 H1B 0.9900
C2 C3 1.335(5)
C3 C7 1.449(5)
C3 C4 1.506(5)
C4 C5 1.510(5)
C4 H4A 0.9900
C4 H4B 0.9900
C5 H5A 0.9900
C5 H5B 0.9900
C6 C7 1.388(5)
C7 C8 1.429(5)
C9 C10 1.487(6)
C9 H9A 0.9900
C9 H9B 0.9900
C10 H10A 0.9800
C10 H10B 0.9800
C10 H10C 0.9800
C11 C12 1.507(5)
C11 H11A 0.9900
C11 H11B 0.9900
C12 C13 1.377(5)
C12 C17 1.388(5)
C13 C14 1.365(5)
C13 H13 0.9500
C14 C15 1.371(6)
C14 H14 0.9500
C15 C16 1.374(6)
C15 H15 0.9500
C16 C17 1.388(6)
C16 H16 0.9500
C17 H17 0.9500
P1 O4 1.488(2)
P1 O5 1.496(2)
P1 O6 1.614(3)
P1 C25 1.776(4)
P2 O7 1.476(3)
P2 O8 1.514(2)
P2 O6 1.595(2)
P2 C18 1.781(4)
O3 C28 1.380(5)
O3 C31 1.433(6)
O8 H8O 0.98
O9 C21 1.368(5)
O9 C24 1.417(5)
C18 C23 1.386(5)
C18 C19 1.405(5)
C19 C20 1.369(5)
C19 H19 0.9500
C20 C21 1.397(6)
C20 H20 0.9500
C21 C22 1.380(5)
C22 C23 1.374(5)
C22 H22 0.9500
C23 H23 0.9500
C24 H24A 0.9800
C24 H24B 0.9800
C24 H24C 0.9800
C25 C26 1.378(5)
C25 C30 1.389(5)
C26 C27 1.384(5)
C26 H26 0.9500
C27 C28 1.361(6)
C27 H27 0.9500
C28 C29 1.380(6)
C29 C30 1.368(6)
C29 H29 0.9500
C30 H30 0.9500
C31 H31A 0.9800
C31 H31B 0.9800
C31 H31C 0.9800
S2 C33 1.737(4)
S2 C37 1.742(4)
O10 C39 1.222(5)
O11 C39 1.346(5)
O11 C40 1.468(6)
O11 C40A 1.470(6)
N3 C37 1.345(4)
N3 H4N 0.9099
N3 H5N 0.9099
N4 C36 1.491(4)
N4 C32 1.492(4)
N4 C42 1.515(4)
N4 H6N 0.9100
C32 C33 1.497(5)
C32 H32A 0.9900
C32 H32B 0.9900
C33 C34 1.335(5)
C34 C38 1.455(5)
C34 C35 1.495(5)
C35 C36 1.518(5)
C35 H35A 0.9900
C35 H35B 0.9900
C36 H36A 0.9900
C36 H36B 0.9900
C37 C38 1.378(5)
C38 C39 1.428(5)
C40 C41 1.413(8)
C40 H40A 0.9900
C40 H40B 0.9900
C41 H41A 0.9800
C41 H41B 0.9800
C41 H41C 0.9800
C40A C41A 1.414(8)
C40A H40C 0.9900
C40A H40D 0.9900
C41A H41D 0.9800
C41A H41E 0.9800
C41A H41F 0.9800
C42 C43 1.491(5)
C42 H42A 0.9900
C42 H42B 0.9900
C43 C48 1.369(5)
C43 C44 1.393(5)
C44 C45 1.378(5)
C44 H44 0.9500
C45 C46 1.375(6)
C45 H45 0.9500
C46 C47 1.391(6)
C46 H46 0.9500
C47 C48 1.375(6)
C47 H47 0.9500
C48 H48 0.9500
P3 O17 1.473(3)
P3 O16 1.490(3)
P3 O15 1.598(3)
P3 C56 1.759(4)
P4 O13 1.460(3)
P4 O14 1.517(3)
P4 O15 1.590(3)
P4 C49 1.774(4)
O12 C52 1.383(6)
O12 C55 1.448(7)
O12A C52 1.383(7)
O12A C55A 1.448(8)
O14 H14O 0.98
O18 C59 1.372(5)
O18 C62 1.417(5)
C49 C54 1.386(6)
C49 C50 1.392(5)
C50 C51 1.375(6)
C50 H50 0.9500
C51 C52 1.375(7)
C51 H51 0.9500
C52 C53 1.393(7)
C53 C54 1.377(6)
C53 H53 0.9500
C54 H54 0.9500
C55 H55A 0.9800
C55 H55B 0.9800
C55 H55C 0.9800
C55A H55D 0.9800
C55A H55E 0.9800
C55A H55F 0.9800
C56 C57 1.381(5)
C56 C61 1.393(5)
C57 C58 1.377(6)
C57 H57 0.9500
C58 C59 1.366(6)
C58 H58 0.9500
C59 C60 1.376(6)
C60 C61 1.386(6)
C60 H60 0.9500
C61 H61 0.9500
C62 H62A 0.9800
C62 H62B 0.9800
C62 H62C 0.9800

loop_
_geom_hbond_atom_site_label_D
_geom_hbond_atom_site_label_H
_geom_hbond_atom_site_label_A
_geom_hbond_site_symmetry_A
_geom_hbond_distance_DH
_geom_hbond_distance_HA
_geom_hbond_distance_DA
_geom_hbond_angle_DHA
N1 H1N O13 1_555 0.91 2.37 2.853(4) 113
N1 H1N O17 1_555 0.91 2.06 2.924(4) 159
N2 H2N O1 . 0.91 2.07 2.767(4) 132
N2 H3N O17 2_765 0.91 2.06 2.910(4) 155
N3 H4N O4 2_666 0.91 2.07 2.946(5) 162
N3 H5N O10 . 0.91 2.01 2.763(6) 139
N4 H6N O4 1_555 0.91 2.00 2.832(4) 151
N4 H6N O7 1_555 0.91 2.51 3.001(4) 114
O8 H8O O5 2_766 0.98 1.46 2.434(4) 175
O14 H14O O16 2_665 0.98 1.42 2.374(4) 164
C1 H1A O7 2_766 0.99 2.59 3.432(4) 143
C5 H5A O13 1_555 0.99 2.51 2.999(5) 110
C11 H11A O13 1_555 0.99 2.58 3.144(5) 116
C14 H14 O15 2_665 0.95 2.57 3.466(5) 158
C20 H20 O18 1_556 0.95 2.32 3.119(6) 141
C27 H27 O10 1_555 0.95 2.60 3.469(5) 153
C36 H36B O7 1_555 0.99 2.54 3.146(5) 119
C41 H41A O3 2_656 0.98 2.40 3.09(2) 127
C42 H42B O7 1_555 0.99 2.39 3.073(5) 125
C46 H46 O9 1_565 0.95 2.60 3.508(6) 161

loop_
_geom_torsion_atom_site_label_1
_geom_torsion_atom_site_label_2
_geom_torsion_atom_site_label_3
_geom_torsion_atom_site_label_4
_geom_torsion
C5 N1 C1 C2 48.7(4)
C11 N1 C1 C2 171.0(3)
N1 C1 C2 C3 -16.7(5)
N1 C1 C2 S1 160.6(2)
C6 S1 C2 C3 2.8(3)
C6 S1 C2 C1 -174.8(3)
C1 C2 C3 C7 175.7(3)
S1 C2 C3 C7 -1.7(4)
C1 C2 C3 C4 -2.1(6)
S1 C2 C3 C4 -179.6(3)
C2 C3 C4 C5 -12.1(5)
C7 C3 C4 C5 170.4(3)
C1 N1 C5 C4 -66.1(4)
C11 N1 C5 C4 169.9(3)
C3 C4 C5 N1 45.4(4)
C2 S1 C6 N2 176.2(3)
C2 S1 C6 C7 -3.2(3)
N2 C6 C7 C8 0.5(6)
S1 C6 C7 C8 179.8(3)
N2 C6 C7 C3 -176.5(3)
S1 C6 C7 C3 2.8(4)
C2 C3 C7 C6 -0.7(4)
C4 C3 C7 C6 176.9(3)
C2 C3 C7 C8 -177.4(4)
C4 C3 C7 C8 0.2(6)
C9 O2 C8 O1 -0.2(5)
C9 O2 C8 C7 179.0(3)
C6 C7 C8 O1 2.9(6)
C3 C7 C8 O1 179.3(4)
C6 C7 C8 O2 -176.2(3)
C3 C7 C8 O2 0.3(5)
C8 O2 C9 C10 177.3(4)
C1 N1 C11 C12 55.5(4)
C5 N1 C11 C12 177.8(3)
N1 C11 C12 C13 79.0(4)
N1 C11 C12 C17 -101.0(4)
C17 C12 C13 C14 0.4(6)
C11 C12 C13 C14 -179.6(4)
C12 C13 C14 C15 -1.2(6)
C13 C14 C15 C16 1.1(7)
C14 C15 C16 C17 -0.4(7)
C15 C16 C17 C12 -0.3(7)
C13 C12 C17 C16 0.3(6)
C11 C12 C17 C16 -179.7(4)
O7 P2 O6 P1 50.0(3)
O8 P2 O6 P1 -80.0(3)
C18 P2 O6 P1 170.3(2)
O4 P1 O6 P2 -42.4(3)
O5 P1 O6 P2 87.0(2)
C25 P1 O6 P2 -160.0(2)
O7 P2 C18 C23 -151.6(3)
O8 P2 C18 C23 -21.8(4)
O6 P2 C18 C23 89.5(3)
O7 P2 C18 C19 26.6(4)
O8 P2 C18 C19 156.4(3)
O6 P2 C18 C19 -92.4(3)
C23 C18 C19 C20 0.2(6)
P2 C18 C19 C20 -178.0(3)
C18 C19 C20 C21 1.6(6)
C24 O9 C21 C22 1.5(6)
C24 O9 C21 C20 -176.7(4)
C19 C20 C21 O9 175.6(4)
C19 C20 C21 C22 -2.7(6)
O9 C21 C22 C23 -176.3(4)
C20 C21 C22 C23 1.8(6)
C21 C22 C23 C18 0.1(6)
C19 C18 C23 C22 -1.1(6)
P2 C18 C23 C22 177.1(3)
O4 P1 C25 C26 -10.2(4)
O5 P1 C25 C26 -142.1(3)
O6 P1 C25 C26 106.5(3)
O4 P1 C25 C30 169.6(3)
O5 P1 C25 C30 37.7(4)
O6 P1 C25 C30 -73.7(3)
C30 C25 C26 C27 0.3(6)
P1 C25 C26 C27 -179.8(3)
C25 C26 C27 C28 1.2(7)
C26 C27 C28 C29 -1.3(7)
C26 C27 C28 O3 178.0(4)
C31 O3 C28 C27 13.9(7)
C31 O3 C28 C29 -166.7(5)
C27 C28 C29 C30 0.0(8)
O3 C28 C29 C30 -179.4(4)
C28 C29 C30 C25 1.6(7)
C26 C25 C30 C29 -1.7(6)
P1 C25 C30 C29 178.5(4)
C36 N4 C32 C33 -48.0(4)
C42 N4 C32 C33 -170.9(3)
N4 C32 C33 C34 17.6(5)
N4 C32 C33 S2 -156.1(2)
C37 S2 C33 C34 -2.3(3)
C37 S2 C33 C32 172.2(3)
C32 C33 C34 C38 -173.7(3)
S2 C33 C34 C38 0.4(4)
C32 C33 C34 C35 0.1(6)
S2 C33 C34 C35 174.2(3)
C33 C34 C35 C36 12.8(5)
C38 C34 C35 C36 -174.6(3)
C32 N4 C36 C35 63.9(4)
C42 N4 C36 C35 -172.5(3)
C34 C35 C36 N4 -43.9(4)
C33 S2 C37 N3 -174.6(3)
C33 S2 C37 C38 3.7(3)
N3 C37 C38 C39 -6.1(6)
S2 C37 C38 C39 175.9(3)
N3 C37 C38 C34 173.9(3)
S2 C37 C38 C34 -4.1(4)
C33 C34 C38 C37 2.4(4)
C35 C34 C38 C37 -170.8(3)
C33 C34 C38 C39 -177.6(4)
C35 C34 C38 C39 9.2(6)
C40 O11 C39 O10 -18.3(10)
C40A O11 C39 O10 10.4(10)
C40 O11 C39 C38 161.8(8)
C40A O11 C39 C38 -169.5(9)
C37 C38 C39 O10 3.6(6)
C34 C38 C39 O10 -176.4(4)
C37 C38 C39 O11 -176.6(3)
C34 C38 C39 O11 3.5(6)
C39 O11 C40 C41 -174.1(9)
C39 O11 C40A C41A -179.3(10)
C36 N4 C42 C43 -178.4(3)
C32 N4 C42 C43 -55.1(4)
N4 C42 C43 C48 108.7(4)
N4 C42 C43 C44 -72.2(4)
C48 C43 C44 C45 -1.3(5)
C42 C43 C44 C45 179.6(3)
C43 C44 C45 C46 0.2(6)
C44 C45 C46 C47 1.0(6)
C45 C46 C47 C48 -1.2(6)
C44 C43 C48 C47 1.1(6)
C42 C43 C48 C47 -179.7(4)
C46 C47 C48 C43 0.1(6)
O13 P4 O15 P3 -19.5(4)
O14 P4 O15 P3 109.0(3)
C49 P4 O15 P3 -142.0(3)
O17 P3 O15 P4 3.2(4)
O16 P3 O15 P4 -126.9(3)
C56 P3 O15 P4 122.5(3)
O13 P4 C49 C54 -24.3(4)
O14 P4 C49 C54 -152.3(4)
O15 P4 C49 C54 97.8(4)
O13 P4 C49 C50 155.5(3)
O14 P4 C49 C50 27.6(4)
O15 P4 C49 C50 -82.3(4)
C54 C49 C50 C51 -0.4(6)
P4 C49 C50 C51 179.7(3)
C49 C50 C51 C52 -1.0(7)
C50 C51 C52 O12 177.5(6)
C50 C51 C52 O12A -164.6(16)
C50 C51 C52 C53 1.3(7)
C55 O12 C52 C51 174.7(5)
C55 O12 C52 C53 -9.1(9)
C55A O12A C52 C51 -179(3)
C55A O12A C52 C53 18(4)
C51 C52 C53 C54 -0.3(8)
O12 C52 C53 C54 -176.4(6)
O12A C52 C53 C54 160(2)
C52 C53 C54 C49 -1.2(8)
C50 C49 C54 C53 1.5(7)
P4 C49 C54 C53 -178.7(4)
O17 P3 C56 C57 25.2(4)
O16 P3 C56 C57 157.2(3)
O15 P3 C56 C57 -93.5(3)
O17 P3 C56 C61 -156.1(3)
O16 P3 C56 C61 -24.1(4)
O15 P3 C56 C61 85.2(3)
C61 C56 C57 C58 -0.6(6)
P3 C56 C57 C58 178.2(3)
C56 C57 C58 C59 -1.9(7)
C57 C58 C59 O18 -176.5(4)
C57 C58 C59 C60 4.3(7)
C62 O18 C59 C58 -10.4(6)
C62 O18 C59 C60 168.8(4)
C58 C59 C60 C61 -4.1(7)
O18 C59 C60 C61 176.7(4)
C59 C60 C61 C56 1.5(6)
C57 C56 C61 C60 0.8(6)
P3 C56 C61 C60 -177.9(3)

_cod_database_fobs_code 2241376
